data_2011832
loop_
_publ_author_name
'Lin, Bi-Zhou'
'Liu, Shi-Xinog'

_publ_section_title
;
 Polymeric bis[bis(2,2'-bipyridine)nickel(II)] hexavanadate(V)
;
_journal_coden_ASTM ACSCEE
_journal_issue 3
_journal_name_full
;
 Acta Crystallographica, Section C: Crystal Structure Communications
;
_journal_page_first 243
_journal_page_last 245
_journal_paper_doi 10.1107/S0108270100017339
_journal_volume 57
_journal_year 2001
_chemical_formula_iupac '[{Ni (C10 H8 N2)2}2 {V6 O17}]'
_chemical_formula_moiety 'C40 H32 N8 Ni2 O17 V6'
_chemical_formula_sum 'C40 H32 N8 Ni2 O17 V6'
_chemical_formula_weight 1319.80
_chemical_name_systematic
;
\m-hexavanadato(V)-bis[bis(2,2'-bipyridine)nickel(II)]
;
_space_group_IT_number 14
_symmetry_cell_setting monoclinic
_symmetry_space_group_name_Hall '-P 2ybc'
_symmetry_space_group_name_H-M 'P 1 21/c 1'
_audit_creation_method SHELXL
_cell_angle_alpha 90
_cell_angle_beta 92.02(3)
_cell_angle_gamma 90
_cell_formula_units_Z 2
_cell_length_a 15.529(3)
_cell_length_b 14.770(3)
_cell_length_c 10.477(2)
_cell_measurement_reflns_used 25
_cell_measurement_temperature 294(2)
_cell_measurement_theta_max 15
_cell_measurement_theta_min 10
_cell_volume 2401.5(8)
_computing_cell_refinement 'MSC/AFC Diffractometer Control Software'
_computing_data_collection
;MSC/AFC Diffractometer Control Software (Molecular Structure Corporation,
 1987)
;
_computing_data_reduction 'TEXSAN (Molecular Structure Corporation, 1987)'
_computing_molecular_graphics 'SHELXTL/PC (Sheldrick, 1990b)'
_computing_publication_material SHELXL93
_computing_structure_refinement 'SHELXL93 (Sheldrick, 1993)'
_computing_structure_solution 'SHELXS86 (Sheldrick, 1990a)'
_diffrn_ambient_temperature 294(2)
_diffrn_measurement_device 'Rigaku AFC-5R'
_diffrn_measurement_method \w/2\q
_diffrn_radiation_monochromator graphite
_diffrn_radiation_source 'fine-focus sealed tube'
_diffrn_radiation_type MoK\a
_diffrn_radiation_wavelength .71069
_diffrn_reflns_av_R_equivalents .034
_diffrn_reflns_av_sigmaI/netI .074
_diffrn_reflns_limit_h_max 19
_diffrn_reflns_limit_h_min -19
_diffrn_reflns_limit_k_max 0
_diffrn_reflns_limit_k_min -18
_diffrn_reflns_limit_l_max 12
_diffrn_reflns_limit_l_min 0
_diffrn_reflns_number 4798
_diffrn_reflns_theta_max 25.99
_diffrn_reflns_theta_min 1.90
_diffrn_standards_decay_% .5
_diffrn_standards_interval_count 150
_diffrn_standards_number 3
_exptl_absorpt_coefficient_mu 1.960
_exptl_absorpt_correction_T_max .745
_exptl_absorpt_correction_T_min .320
_exptl_absorpt_correction_type \y-scan
_exptl_absorpt_process_details '(North et al., 1968)'
_exptl_crystal_colour green
_exptl_crystal_density_diffrn 1.825
_exptl_crystal_density_meas ?
_exptl_crystal_description plate
_exptl_crystal_F_000 1316
_exptl_crystal_size_max .60
_exptl_crystal_size_mid .40
_exptl_crystal_size_min .15
_refine_diff_density_max .83
_refine_diff_density_min -.76
_refine_ls_extinction_method none
_refine_ls_goodness_of_fit_all 1.050
_refine_ls_goodness_of_fit_ref 1.085
_refine_ls_hydrogen_treatment constr
_refine_ls_matrix_type full
_refine_ls_number_parameters 331
_refine_ls_number_reflns 4718
_refine_ls_number_restraints 0
_refine_ls_restrained_S_all 1.050
_refine_ls_restrained_S_obs 1.085
_refine_ls_R_factor_all .072
_refine_ls_R_factor_gt .043
_refine_ls_shift/esd_mean .000
_refine_ls_shift/su_max .001
_refine_ls_structure_factor_coef Fsqd
_refine_ls_weighting_details 'calc w = 1/[\s^2^(Fo^2^)+(0.0632P)^2^+0.7027P] where P=(Fo^2^+2Fc^2^)/3'
_refine_ls_weighting_scheme calc
_refine_ls_wR_factor_all .130
_refine_ls_wR_factor_ref .115
_reflns_number_gt 3558
_reflns_number_total 4718
_reflns_observed_criterion I>2\s(I)
_cod_data_source_file ta1302.cif
_cod_data_source_block I
_cod_depositor_comments
;
The following automatic conversions were performed:

'_exptl_crystal_density_meas' value 'not measured' was changed to '?'
- the value is perceived as not measured.

Automatic conversion script
Id: cif_fix_values 3008 2015-01-20 13:52:24Z robertas 
;
_cod_original_sg_symbol_H-M 'P 21/c'
_cod_database_code 2011832
_cod_database_fobs_code 2011832

loop_
_symmetry_equiv_pos_as_xyz
'x, y, z'
'-x, y+1/2, -z+1/2'
'-x, -y, -z'
'x, -y-1/2, z-1/2'

loop_
_atom_site_aniso_label
_atom_site_aniso_U_11
_atom_site_aniso_U_22
_atom_site_aniso_U_33
_atom_site_aniso_U_12
_atom_site_aniso_U_13
_atom_site_aniso_U_23
Ni1 .0314(3) .0207(3) .0267(3) .0019(2) -.0001(2) -.0008(2)
V1 .0310(3) .0230(3) .0197(3) -.0031(3) -.0011(2) .0037(2)
V2 .0424(4) .0238(3) .0200(3) .0003(3) -.0025(3) .0001(2)
V3 .0270(3) .0224(3) .0322(4) -.0052(2) .0029(3) -.0065(3)
O1 .066(2) .026(2) .048(2) -.0107(15) -.021(2) .0023(13)
O2 .063(2) .073(2) .0213(14) -.022(2) .0015(13) .0039(15)
O3 .037(2) .055(2) .047(2) -.0057(15) .0055(13) .005(2)
O4 .063(2) .044(2) .033(2) .022(2) .0058(14) .0092(14)
O5 .148(4) .051(2) .062(3) .051(3) -.027(3) -.002(2)
O6 .056(2) .078(3) .044(2) -.027(2) .003(2) -.026(2)
O7 .039(2) .034(2) .039(2) .0061(13) .0074(13) -.0023(13)
O8 .042(3) .047(3) .078(4) -.023(2) .029(2) -.019(3)
O9 .068(2) .036(2) .056(2) .013(2) -.009(2) -.004(2)
N1 .040(2) .026(2) .027(2) .0061(14) -.0013(14) .0000(13)
N2 .035(2) .038(2) .034(2) .004(2) .0004(14) .0025(15)
N3 .041(2) .023(2) .037(2) -.0036(14) .0059(15) -.0043(14)
N4 .030(2) .027(2) .032(2) .0016(13) -.0036(13) -.0025(13)
C1 .059(3) .041(2) .031(2) .009(2) .002(2) .001(2)
C2 .085(4) .057(3) .033(2) .016(3) -.013(2) .003(2)
C3 .067(4) .068(4) .056(3) .029(3) -.024(3) .002(3)
C4 .045(3) .059(3) .054(3) .021(2) -.006(2) .001(2)
C5 .047(3) .057(3) .048(3) .018(2) .006(2) .000(2)
C6 .070(4) .066(4) .049(3) .014(3) .021(3) -.008(3)
C7 .059(3) .074(4) .035(2) .006(3) .009(2) .000(2)
C8 .050(3) .052(3) .032(2) .002(2) .009(2) .008(2)
C9 .041(2) .031(2) .034(2) .011(2) -.007(2) -.002(2)
C10 .036(2) .036(2) .038(2) .006(2) .004(2) -.001(2)
C11 .064(3) .029(2) .048(3) -.002(2) .016(2) .000(2)
C12 .085(4) .025(2) .062(3) -.010(2) .025(3) -.005(2)
C13 .073(4) .037(3) .062(3) -.019(3) .018(3) -.021(2)
C14 .048(3) .042(3) .051(3) -.009(2) .006(2) -.021(2)
C15 .047(3) .054(3) .030(2) .001(2) -.005(2) -.009(2)
C16 .047(3) .066(3) .032(2) .008(2) -.004(2) .008(2)
C17 .044(2) .038(2) .041(2) .002(2) .003(2) .009(2)
C18 .038(2) .027(2) .040(2) -.001(2) -.003(2) .003(2)
C19 .034(2) .031(2) .035(2) -.006(2) .007(2) -.011(2)
C20 .032(2) .037(2) .029(2) -.003(2) .001(2) -.007(2)

loop_
_atom_site_label
_atom_site_fract_x
_atom_site_fract_y
_atom_site_fract_z
_atom_site_U_iso_or_equiv
_atom_site_thermal_displace_type
_atom_site_calc_flag
_atom_site_refinement_flags
_atom_site_occupancy
_atom_site_disorder_group
_atom_site_type_symbol
Ni1 .23327(3) 0.47906(3) 0.20088(5) .02628(15) Uani d . 1 . Ni
V1 .31294(4) 0.69860(4) 0.31442(6) .0246(2) Uani d . 1 . V
V2 .25034(4) 0.64316(4) 0.60422(6) .0288(2) Uani d . 1 . V
V3 .08534(4) 0.55778(4) 0.42474(6) .0271(2) Uani d . 1 . V
O1 .2776(2) 0.6022(2) 0.2578(3) .0473(8) Uani d . 1 . O
O2 .3049(2) 0.7001(3) 0.4861(3) .0527(9) Uani d . 1 . O
O3 .4132(2) 0.7112(2) 0.2835(3) .0464(8) Uani d . 1 . O
O4 .2499(2) 0.7895(2) 0.2419(3) .0466(8) Uani d . 1 . O
O5 .2988(3) 0.5513(3) 0.6370(4) .088(2) Uani d . 1 . O
O6 .1460(2) 0.6210(3) 0.5473(3) .0592(10) Uani d . 1 . O
O7 .1473(2) 0.4858(2) 0.3493(3) .0372(7) Uani d . 1 . O
O8 0 0.5 0.5 .0553(14) Uani d S 1 . O
O9 .0463(2) 0.6304(2) 0.3235(3) .0535(9) Uani d . 1 . O
N1 .3259(2) 0.4165(2) 0.3157(3) .0313(7) Uani d . 1 . N
N2 .3345(2) 0.4618(2) 0.0717(3) .0357(8) Uani d . 1 . N
N3 .1778(2) 0.3613(2) 0.1252(3) .0337(7) Uani d . 1 . N
N4 .1510(2) 0.5317(2) 0.0616(3) .0299(7) Uani d . 1 . N
C1 .3211(3) 0.4035(3) 0.4415(4) .0433(10) Uani d . 1 . C
H1 .2699 0.4165 0.4811 .080 Uiso d R 1 . H
C2 .3907(4) 0.3710(4) 0.5147(5) .0586(14) Uani d . 1 . C
H2 .3855 0.3611 0.6018 .080 Uiso d R 1 . H
C3 .4663(4) 0.3538(4) 0.4583(5) .064(2) Uani d . 1 . C
H3 .5136 0.3331 0.5069 .080 Uiso d R 1 . H
C4 .4731(3) 0.3670(4) 0.3285(5) .0526(13) Uani d . 1 . C
H4 .5245 0.3560 0.2884 .080 Uiso d R 1 . H
C5 .4643(3) 0.3788(4) 0.0436(5) .0505(12) Uani d . 1 . C
H5 .5082 0.3428 0.0789 .080 Uiso d R 1 . H
C6 .4618(4) 0.3988(4) -0.0860(5) .0615(15) Uani d . 1 . C
H6 .5036 0.3765 -0.1391 .080 Uiso d R 1 . H
C7 .3965(3) 0.4523(4) -0.1335(5) .0557(13) Uani d . 1 . C
H7 .3940 0.4681 -0.2195 .080 Uiso d R 1 . H
C8 .3340(3) 0.4827(3) -0.0528(4) .0446(11) Uani d . 1 . C
H8 .2900 0.5192 -0.0863 .080 Uiso d R 1 . H
C9 .4008(3) 0.3971(3) 0.2599(4) .0356(9) Uani d . 1 . C
C10 .4008(3) 0.4129(3) 0.1197(4) .0368(9) Uani d . 1 . C
C11 .1891(3) 0.2775(3) 0.1681(5) .0467(11) Uani d . 1 . C
H11 .2221 0.2684 0.2428 .080 Uiso d R 1 . H
C12 .1532(4) 0.2021(3) 0.1049(5) .0569(14) Uani d . 1 . C
H12 .1616 0.1441 0.1373 .080 Uiso d R 1 . H
C13 .1054(4) 0.2160(3) -0.0056(5) .0566(14) Uani d . 1 . C
H13 .0814 0.1670 -0.0498 .080 Uiso d R 1 . H
C14 .0928(3) 0.3027(3) -0.0512(5) .0468(12) Uani d . 1 . C
H14 .0606 0.3127 -0.1263 .080 Uiso d R 1 . H
C15 .0738(3) 0.4967(3) -0.1330(4) .0436(11) Uani d . 1 . C
H15 .0512 0.4537 -0.1897 .080 Uiso d R 1 . H
C16 .0650(3) 0.5886(4) -0.1596(4) .0486(12) Uani d . 1 . C
H16 .0366 0.6076 -0.2345 .080 Uiso d R 1 . H
C17 .0982(3) 0.6505(3) -0.0750(4) .0406(10) Uani d . 1 . C
H17 .0922 0.7121 -0.0912 .080 Uiso d R 1 . H
C18 .1413(3) 0.6207(3) 0.0357(4) .0353(9) Uani d . 1 . C
H18 .1640 0.6631 0.0933 .080 Uiso d R 1 . H
C19 .1290(3) 0.3750(3) 0.0164(4) .0332(9) Uani d . 1 . C
C20 .1164(3) 0.4704(3) -0.0217(4) .0327(9) Uani d . 1 . C

loop_
_atom_type_symbol
_atom_type_description
_atom_type_scat_dispersion_real
_atom_type_scat_dispersion_imag
_atom_type_scat_source
C C .0033 .0016 'International Tables Vol C Tables 4.2.6.8 and 6.1.1.4'
H H .0000 .0000 'International Tables Vol C Tables 4.2.6.8 and 6.1.1.4'
N N .0061 .0033 'International Tables Vol C Tables 4.2.6.8 and 6.1.1.4'
O O .0106 .0060 'International Tables Vol C Tables 4.2.6.8 and 6.1.1.4'
V V .3005 .5294 'International Tables Vol C Tables 4.2.6.8 and 6.1.1.4'
Ni Ni .3393 1.1124 'International Tables Vol C Tables 4.2.6.8 and 6.1.1.4'

loop_
_geom_angle_atom_site_label_1
_geom_angle_atom_site_label_2
_geom_angle_atom_site_label_3
_geom_angle_site_symmetry_1
_geom_angle_site_symmetry_3
_geom_angle
_geom_angle_publ_flag
O1 Ni1 N4 . . 93.77(12) yes
O1 Ni1 N1 . . 90.42(13) yes
N4 Ni1 N1 . . 170.52(13) yes
O1 Ni1 N3 . . 172.68(13) yes
N4 Ni1 N3 . . 78.90(13) yes
N1 Ni1 N3 . . 96.81(13) yes
O1 Ni1 O7 . . 87.59(13) yes
N4 Ni1 O7 . . 96.49(13) yes
N1 Ni1 O7 . . 92.18(12) yes
N3 Ni1 O7 . . 93.24(12) yes
O1 Ni1 N2 . . 92.52(14) yes
N4 Ni1 N2 . . 92.76(13) yes
N1 Ni1 N2 . . 78.55(13) yes
N3 Ni1 N2 . . 87.83(14) yes
O7 Ni1 N2 . . 170.72(13) yes
O3 V1 O1 . . 110.0(2) yes
O3 V1 O2 . . 107.4(2) yes
O1 V1 O2 . . 109.8(2) yes
O3 V1 O4 . . 110.0(2) yes
O1 V1 O4 . . 108.9(2) yes
O2 V1 O4 . . 110.6(2) yes
O5 V2 O6 . . 110.1(2) yes
O5 V2 O2 . . 109.2(2) yes
O6 V2 O2 . . 108.5(2) yes
O5 V2 O4 . 4_576 108.9(2) yes
O6 V2 O4 . 4_576 111.0(2) yes
O2 V2 O4 . 4_576 109.1(2) yes
O9 V3 O7 . . 109.0(2) yes
O9 V3 O8 . . 109.95(14) yes
O7 V3 O8 . . 110.95(11) yes
O9 V3 O6 . . 107.2(2) yes
O7 V3 O6 . . 111.8(2) yes
O8 V3 O6 . . 107.90(11) yes
V1 O1 Ni1 . . 175.8(2) ?
V2 O2 V1 . . 138.9(2) ?
V2 O4 V1 4_575 . 138.4(2) ?
V2 O6 V3 . . 142.3(2) ?
V3 O7 Ni1 . . 141.7(2) ?
V3 O8 V3 3_566 . 180.0 ?
C1 N1 C9 . . 118.3(4) ?
C1 N1 Ni1 . . 125.4(3) ?
C9 N1 Ni1 . . 115.9(3) ?
C8 N2 C10 . . 117.8(4) ?
C8 N2 Ni1 . . 127.9(3) ?
C10 N2 Ni1 . . 113.6(3) ?
C11 N3 C19 . . 119.0(4) ?
C11 N3 Ni1 . . 127.0(3) ?
C19 N3 Ni1 . . 113.9(3) ?
C18 N4 C20 . . 118.8(4) ?
C18 N4 Ni1 . . 124.9(3) ?
C20 N4 Ni1 . . 115.2(3) ?
N1 C1 C2 . . 121.8(4) ?
N1 C1 H1 . . 119 ?
C2 C1 H1 . . 119 ?
C3 C2 C1 . . 119.5(5) ?
C3 C2 H2 . . 120 ?
C1 C2 H2 . . 120 ?
C2 C3 C4 . . 120.0(5) ?
C2 C3 H3 . . 120 ?
C4 C3 H3 . . 120 ?
C3 C4 C9 . . 117.9(5) ?
C3 C4 H4 . . 121 ?
C9 C4 H4 . . 121 ?
C10 C5 C6 . . 119.3(5) ?
C10 C5 H5 . . 120 ?
C6 C5 H5 . . 120 ?
C7 C6 C5 . . 118.3(5) ?
C7 C6 H6 . . 121 ?
C5 C6 H6 . . 121 ?
C6 C7 C8 . . 119.5(5) ?
C6 C7 H7 . . 120 ?
C8 C7 H7 . . 120 ?
N2 C8 C7 . . 122.7(5) ?
N2 C8 H8 . . 119 ?
C7 C8 H8 . . 119 ?
N1 C9 C4 . . 122.5(4) ?
N1 C9 C10 . . 115.1(3) ?
C4 C9 C10 . . 122.3(4) ?
N2 C10 C5 . . 122.2(4) ?
N2 C10 C9 . . 115.3(4) ?
C5 C10 C9 . . 122.4(4) ?
N3 C11 C12 . . 122.4(5) ?
N3 C11 H11 . . 119 ?
C12 C11 H11 . . 119 ?
C13 C12 C11 . . 118.4(5) ?
C13 C12 H12 . . 121 ?
C11 C12 H12 . . 121 ?
C12 C13 C14 . . 119.8(4) ?
C12 C13 H13 . . 120 ?
C14 C13 H13 . . 120 ?
C13 C14 C19 . . 119.2(5) ?
C13 C14 H14 . . 120 ?
C19 C14 H14 . . 120 ?
C20 C15 C16 . . 119.1(4) ?
C20 C15 H15 . . 121 ?
C16 C15 H15 . . 121 ?
C17 C16 C15 . . 119.5(4) ?
C17 C16 H16 . . 120 ?
C15 C16 H16 . . 120 ?
C16 C17 C18 . . 119.4(4) ?
C16 C17 H17 . . 120 ?
C18 C17 H17 . . 120 ?
N4 C18 C17 . . 121.6(4) ?
N4 C18 H18 . . 119 ?
C17 C18 H18 . . 119 ?
N3 C19 C14 . . 121.1(4) ?
N3 C19 C20 . . 115.6(3) ?
C14 C19 C20 . . 123.3(4) ?
N4 C20 C15 . . 121.6(4) ?
N4 C20 C19 . . 114.7(3) ?
C15 C20 C19 . . 123.7(4) ?

loop_
_geom_bond_atom_site_label_1
_geom_bond_atom_site_label_2
_geom_bond_site_symmetry_2
_geom_bond_distance
_geom_bond_publ_flag
Ni1 O1 . 2.027(3) yes
Ni1 N4 . 2.057(3) yes
Ni1 N1 . 2.060(3) yes
Ni1 N3 . 2.085(3) yes
Ni1 O7 . 2.087(3) yes
Ni1 N2 . 2.125(4) yes
V1 O3 . 1.612(3) yes
V1 O1 . 1.630(3) yes
V1 O2 . 1.808(3) yes
V1 O4 . 1.814(3) yes
V2 O5 . 1.584(4) yes
V2 O6 . 1.738(3) yes
V2 O2 . 1.740(3) yes
V2 O4 4_576 1.752(3) yes
V3 O9 . 1.612(3) yes
V3 O7 . 1.654(3) yes
V3 O8 . 1.7833(7) yes
V3 O6 . 1.822(3) yes
O4 V2 4_575 1.752(3) ?
O8 V3 3_566 1.7833(7) ?
N1 C1 . 1.337(5) ?
N1 C9 . 1.351(5) ?
N2 C8 . 1.340(6) ?
N2 C10 . 1.341(5) ?
N3 C11 . 1.327(5) ?
N3 C19 . 1.361(5) ?
N4 C18 . 1.350(5) ?
N4 C20 . 1.355(5) ?
C1 C2 . 1.388(7) ?
C1 H1 . .93 ?
C2 C3 . 1.358(8) ?
C2 H2 . .93 ?
C3 C4 . 1.381(7) ?
C3 H3 . .93 ?
C4 C9 . 1.385(6) ?
C4 H4 . .93 ?
C5 C10 . 1.385(6) ?
C5 C6 . 1.389(7) ?
C5 H5 . .93 ?
C6 C7 . 1.365(8) ?
C6 H6 . .93 ?
C7 C8 . 1.384(7) ?
C7 H7 . .93 ?
C8 H8 . .93 ?
C9 C10 . 1.487(6) ?
C11 C12 . 1.400(7) ?
C11 H11 . .93 ?
C12 C13 . 1.369(8) ?
C12 H12 . .93 ?
C13 C14 . 1.378(7) ?
C13 H13 . .93 ?
C14 C19 . 1.388(6) ?
C14 H14 . .93 ?
C15 C20 . 1.377(6) ?
C15 C16 . 1.391(7) ?
C15 H15 . .93 ?
C16 C17 . 1.362(7) ?
C16 H16 . .93 ?
C17 C18 . 1.389(6) ?
C17 H17 . .93 ?
C18 H18 . .93 ?
C19 C20 . 1.476(6) ?

loop_
_geom_torsion_atom_site_label_1
_geom_torsion_atom_site_label_2
_geom_torsion_atom_site_label_3
_geom_torsion_atom_site_label_4
_geom_torsion_site_symmetry_1
_geom_torsion_site_symmetry_4
_geom_torsion
O3 V1 O1 Ni1 . . 110(3)
O2 V1 O1 Ni1 . . -8(3)
O4 V1 O1 Ni1 . . -130(3)
N4 Ni1 O1 V1 . . 138(3)
N1 Ni1 O1 V1 . . -50(3)
N3 Ni1 O1 V1 . . 139(2)
O7 Ni1 O1 V1 . . 42(3)
N2 Ni1 O1 V1 . . -129(3)
O5 V2 O2 V1 . . 81.5(4)
O6 V2 O2 V1 . . -38.5(4)
O4 V2 O2 V1 4_576 . -159.6(3)
O3 V1 O2 V2 . . -138.6(3)
O1 V1 O2 V2 . . -18.9(4)
O4 V1 O2 V2 . . 101.3(4)
O3 V1 O4 V2 . 4_575 33.9(4)
O1 V1 O4 V2 . 4_575 -86.8(3)
O2 V1 O4 V2 . 4_575 152.5(3)
O5 V2 O6 V3 . . -55.3(4)
O2 V2 O6 V3 . . 64.2(4)
O4 V2 O6 V3 4_576 . -175.9(3)
O9 V3 O6 V2 . . -109.1(4)
O7 V3 O6 V2 . . 10.3(4)
O8 V3 O6 V2 . . 132.6(4)
O9 V3 O7 Ni1 . . 35.3(3)
O8 V3 O7 Ni1 . . 156.6(2)
O6 V3 O7 Ni1 . . -83.0(3)
O1 Ni1 O7 V3 . . 38.1(3)
N4 Ni1 O7 V3 . . -55.4(3)
N1 Ni1 O7 V3 . . 128.4(3)
N3 Ni1 O7 V3 . . -134.6(3)
N2 Ni1 O7 V3 . . 129.0(7)
O9 V3 O8 V3 . 3_566 -1E1(10)
O7 V3 O8 V3 . 3_566 -13E1(10)
O6 V3 O8 V3 . 3_566 10E1(10)
O1 Ni1 N1 C1 . . 80.5(4)
N4 Ni1 N1 C1 . . -163.2(7)
N3 Ni1 N1 C1 . . -100.6(4)
O7 Ni1 N1 C1 . . -7.1(4)
N2 Ni1 N1 C1 . . 173.0(4)
O1 Ni1 N1 C9 . . -91.6(3)
N4 Ni1 N1 C9 . . 24.7(10)
N3 Ni1 N1 C9 . . 87.2(3)
O7 Ni1 N1 C9 . . -179.2(3)
N2 Ni1 N1 C9 . . .8(3)
O1 Ni1 N2 C8 . . -93.1(4)
N4 Ni1 N2 C8 . . .8(4)
N1 Ni1 N2 C8 . . 177.0(4)
N3 Ni1 N2 C8 . . 79.6(4)
O7 Ni1 N2 C8 . . 176.4(7)
O1 Ni1 N2 C10 . . 96.7(3)
N4 Ni1 N2 C10 . . -169.4(3)
N1 Ni1 N2 C10 . . 6.8(3)
N3 Ni1 N2 C10 . . -90.6(3)
O7 Ni1 N2 C10 . . 6.2(10)
O1 Ni1 N3 C11 . . -174.6(10)
N4 Ni1 N3 C11 . . -174.3(4)
N1 Ni1 N3 C11 . . 14.3(4)
O7 Ni1 N3 C11 . . -78.3(4)
N2 Ni1 N3 C11 . . 92.5(4)
O1 Ni1 N3 C19 . . 9.0(13)
N4 Ni1 N3 C19 . . 9.4(3)
N1 Ni1 N3 C19 . . -162.1(3)
O7 Ni1 N3 C19 . . 105.3(3)
N2 Ni1 N3 C19 . . -83.9(3)
O1 Ni1 N4 C18 . . -.2(3)
N1 Ni1 N4 C18 . . -116.3(8)
N3 Ni1 N4 C18 . . 179.9(4)
O7 Ni1 N4 C18 . . 87.8(3)
N2 Ni1 N4 C18 . . -92.9(3)
O1 Ni1 N4 C20 . . 168.2(3)
N1 Ni1 N4 C20 . . 52.1(9)
N3 Ni1 N4 C20 . . -11.7(3)
O7 Ni1 N4 C20 . . -103.8(3)
N2 Ni1 N4 C20 . . 75.5(3)
C9 N1 C1 C2 . . .1(7)
Ni1 N1 C1 C2 . . -171.8(4)
N1 C1 C2 C3 . . 1.5(8)
C1 C2 C3 C4 . . -1.2(9)
C2 C3 C4 C9 . . -.5(9)
C10 C5 C6 C7 . . .3(9)
C5 C6 C7 C8 . . -1.6(9)
C10 N2 C8 C7 . . 3.3(7)
Ni1 N2 C8 C7 . . -166.6(4)
C6 C7 C8 N2 . . -.2(8)
C1 N1 C9 C4 . . -2.0(7)
Ni1 N1 C9 C4 . . 170.7(4)
C1 N1 C9 C10 . . 179.6(4)
Ni1 N1 C9 C10 . . -7.7(5)
C3 C4 C9 N1 . . 2.2(8)
C3 C4 C9 C10 . . -179.5(5)
C8 N2 C10 C5 . . -4.6(7)
Ni1 N2 C10 C5 . . 166.7(4)
C8 N2 C10 C9 . . 176.0(4)
Ni1 N2 C10 C9 . . -12.7(5)
C6 C5 C10 N2 . . 2.9(8)
C6 C5 C10 C9 . . -177.7(5)
N1 C9 C10 N2 . . 13.7(6)
C4 C9 C10 N2 . . -164.6(4)
N1 C9 C10 C5 . . -165.7(4)
C4 C9 C10 C5 . . 15.9(7)
C19 N3 C11 C12 . . .6(7)
Ni1 N3 C11 C12 . . -175.6(3)
N3 C11 C12 C13 . . .6(8)
C11 C12 C13 C14 . . -.7(8)
C12 C13 C14 C19 . . -.2(7)
C20 C15 C16 C17 . . -.3(7)
C15 C16 C17 C18 . . .8(7)
C20 N4 C18 C17 . . -1.2(6)
Ni1 N4 C18 C17 . . 166.8(3)
C16 C17 C18 N4 . . .0(7)
C11 N3 C19 C14 . . -1.5(6)
Ni1 N3 C19 C14 . . 175.2(3)
C11 N3 C19 C20 . . 177.4(4)
Ni1 N3 C19 C20 . . -5.9(4)
C13 C14 C19 N3 . . 1.3(7)
C13 C14 C19 C20 . . -177.5(4)
C18 N4 C20 C15 . . 1.7(6)
Ni1 N4 C20 C15 . . -167.5(3)
C18 N4 C20 C19 . . -178.8(3)
Ni1 N4 C20 C19 . . 12.0(4)
C16 C15 C20 N4 . . -.9(7)
C16 C15 C20 C19 . . 179.6(4)
N3 C19 C20 N4 . . -3.9(5)
C14 C19 C20 N4 . . 175.0(4)
N3 C19 C20 C15 . . 175.6(4)
C14 C19 C20 C15 . . -5.5(7)
